data_7248569
loop_
_publ_author_name
'Zhu, Yujun'
'Liu, Ruoxi'
'Wang, Leyao'
'Chen, Chen'
'Zhao, Yupei'
'Guo, Wei'
'Zhang, Zhihui'

_publ_section_title
;
 Ciprofloxacin salts of benzene mono/di-carboxylate: crystal structures
 and the improvement of solubility
;
_journal_issue 20
_journal_name_full CrystEngComm
_journal_page_first 2662
_journal_page_last 2672
_journal_paper_doi 10.1039/D4CE00213J
_journal_volume 26
_journal_year 2024
_chemical_formula_moiety '4(C17 H19 F N3 O3), 2(C8 H4 O4), 5(H2 O)'
_chemical_formula_sum 'C84 H94 F4 N12 O25'
_chemical_formula_weight 1747.71
_space_group_crystal_system triclinic
_space_group_IT_number 2
_space_group_name_Hall '-P 1'
_space_group_name_H-M_alt 'P -1'
_atom_sites_solution_hydrogens mixed
_atom_sites_solution_primary dual
_audit_creation_date 2024-04-01
_audit_creation_method
;
Olex2 1.5
(compiled 2024.02.16 svn.r378c4104 for OlexSys, GUI svn.r6928)
;
_audit_update_record
;
2024-04-04 deposited with the CCDC.	2024-04-29 downloaded from the CCDC.
;
_cell_angle_alpha 84.737(2)
_cell_angle_beta 86.232(2)
_cell_angle_gamma 69.254(2)
_cell_formula_units_Z 1
_cell_length_a 10.5368(12)
_cell_length_b 13.7042(16)
_cell_length_c 15.0079(17)
_cell_measurement_reflns_used 5753
_cell_measurement_temperature 295(2)
_cell_measurement_theta_max 29.10
_cell_measurement_theta_min 2.42
_cell_volume 2016.8(4)
_computing_cell_refinement 'Bruker SAINT'
_computing_data_collection 'Bruker APEX2'
_computing_data_reduction 'Bruker SAINT'
_computing_molecular_graphics 'Olex2 1.5 (Dolomanov et al., 2009)'
_computing_publication_material 'Olex2 1.5 (Dolomanov et al., 2009)'
_computing_structure_refinement 'SHELXL 2018/3 (Sheldrick, 2015)'
_computing_structure_solution 'SHELXT  (Sheldrick, 2015)'
_diffrn_ambient_temperature 295.15
_diffrn_measured_fraction_theta_full 0.980
_diffrn_measured_fraction_theta_max 0.784
_diffrn_measurement_device_type 'Bruker APEX-II CCD'
_diffrn_measurement_method '\f and \w scans'
_diffrn_radiation_type MoK\a
_diffrn_radiation_wavelength 0.71073
_diffrn_reflns_av_R_equivalents 0.0219
_diffrn_reflns_av_unetI/netI 0.0482
_diffrn_reflns_Laue_measured_fraction_full 0.980
_diffrn_reflns_Laue_measured_fraction_max 0.784
_diffrn_reflns_limit_h_max 8
_diffrn_reflns_limit_h_min -14
_diffrn_reflns_limit_k_max 18
_diffrn_reflns_limit_k_min -19
_diffrn_reflns_limit_l_max 17
_diffrn_reflns_limit_l_min -20
_diffrn_reflns_number 14122
_diffrn_reflns_point_group_measured_fraction_full 0.980
_diffrn_reflns_point_group_measured_fraction_max 0.784
_diffrn_reflns_theta_full 25.242
_diffrn_reflns_theta_max 30.575
_diffrn_reflns_theta_min 1.593
_exptl_absorpt_coefficient_mu 0.113
_exptl_absorpt_correction_T_max 0.983
_exptl_absorpt_correction_T_min 0.976
_exptl_absorpt_correction_type multi-scan
_exptl_absorpt_process_details SADABS
_exptl_crystal_colour colourless
_exptl_crystal_colour_primary colourless
_exptl_crystal_density_diffrn 1.439
_exptl_crystal_description BLOCK
_exptl_crystal_F_000 918
_exptl_crystal_size_max 0.2
_exptl_crystal_size_mid 0.19
_exptl_crystal_size_min 0.16
_refine_diff_density_max 0.488
_refine_diff_density_min -0.355
_refine_diff_density_rms 0.087
_refine_ls_extinction_method none
_refine_ls_goodness_of_fit_ref 1.052
_refine_ls_hydrogen_treatment constr
_refine_ls_matrix_type full
_refine_ls_number_parameters 580
_refine_ls_number_reflns 9715
_refine_ls_number_restraints 12
_refine_ls_restrained_S_all 1.054
_refine_ls_R_factor_all 0.0869
_refine_ls_R_factor_gt 0.0610
_refine_ls_shift/su_max 0.000
_refine_ls_shift/su_mean 0.000
_refine_ls_structure_factor_coef Fsqd
_refine_ls_weighting_details 'w=1/[\s^2^(Fo^2^)+(0.1651P)^2^] where P=(Fo^2^+2Fc^2^)/3'
_refine_ls_weighting_scheme calc
_refine_ls_wR_factor_gt 0.1872
_refine_ls_wR_factor_ref 0.2345
_reflns_Friedel_coverage 0.000
_reflns_number_gt 6935
_reflns_number_total 9715
_reflns_threshold_expression 'I > 2\s(I)'
_cod_data_source_file d4ce00213j2.cif
_cod_data_source_block 2
_cod_depositor_comments 'Adding full bibliography for 7248565--7248569.cif.'
_cod_database_code 7248569
_shelx_shelxl_version_number 2018/3
_shelx_space_group_comment
;
The symmetry employed for this shelxl refinement is uniquely defined
by the following loop, which should always be used as a source of
symmetry information in preference to the above space-group names.
They are only intended as comments.
;
_shelx_estimated_absorpt_t_max 0.982
_shelx_estimated_absorpt_t_min 0.978
_olex2_refinement_description
;
1. Fixed Uiso
 At 1.2 times of:
  All C(H) groups, All C(H,H) groups, All N(H,H) groups
 At 1.5 times of:
  All O(H) groups, All O(H,H) groups
2. Uiso/Uaniso restraints and constraints
Uanis(O11) \\sim Ueq, Uanis(O11A) \\sim Ueq: with sigma of 0.01 and sigma for
terminal atoms of 0.02
3. Others
 Sof(O11A)=Sof(H11C)=Sof(H11D)=1-FVAR(1)
 Sof(O11)=Sof(H11A)=Sof(H11B)=FVAR(1)
 Fixed Sof: O13(0.5) H13A(0.5) H13B(0.5)
4.a Riding coordinates:
 O11(H11A,H11B), O11A(H11C,H11D), O12(H12A,H12B), O13(H13A,H13B)
4.b Ternary CH refined with riding coordinates:
 C14(H14), C31(H31)
4.c Secondary CH2 refined with riding coordinates:
 N1(H1A,H1B), C1(H1C,H1D), C2(H2A,H2B), C3(H3A,H3B), C4(H4A,H4B), C15(H15A,
 H15B), C16(H16A,H16B), N4(H4C,H4D), C18(H18A,H18B), C19(H19A,H19B), C20(H20A,
 H20B), C21(H21A,H21B), C32(H32A,H32B), C33(H33A,H33B)
4.d Aromatic/amide H refined with riding coordinates:
 C6(H6), C9(H9), C13(H13), C24(H24), C27(H27), C30(H30), C37(H37), C39(H39),
 C40(H40), C41(H41)
4.e Idealised tetrahedral OH refined as rotating group:
 O2(H2), O6(H6A)
;
_olex2_submission_special_instructions 'No special instructions were received'

loop_
_space_group_symop_operation_xyz
'x, y, z'
'-x, -y, -z'

loop_
_atom_site_label
_atom_site_type_symbol
_atom_site_fract_x
_atom_site_fract_y
_atom_site_fract_z
_atom_site_U_iso_or_equiv
_atom_site_adp_type
_atom_site_occupancy
_atom_site_site_symmetry_order
_atom_site_calc_flag
_atom_site_refinement_flags_posn
_atom_site_refinement_flags_adp
_atom_site_refinement_flags_occupancy
_atom_site_disorder_assembly
_atom_site_disorder_group
F1 F 0.57833(11) 0.70193(14) 0.40503(10) 0.0652(4) Uani 1 1 d . . . . .
O1 O 0.89281(16) 0.64755(12) 0.65387(9) 0.0475(4) Uani 1 1 d . . . . .
O2 O 1.10969(19) 0.60174(14) 0.74082(10) 0.0577(4) Uani 1 1 d . . . . .
H2 H 1.029671 0.617405 0.729078 0.086 Uiso 1 1 calc R U . . .
O3 O 1.30716(18) 0.55069(15) 0.66817(12) 0.0639(5) Uani 1 1 d . . . . .
N1 N 0.57704(18) 0.70179(16) 0.09530(11) 0.0475(4) Uani 1 1 d . . . . .
H1A H 0.598650 0.748352 0.058061 0.057 Uiso 1 1 calc R U . . .
H1B H 0.519672 0.680987 0.067909 0.057 Uiso 1 1 calc R U . . .
N2 N 0.72580(16) 0.68550(13) 0.24768(11) 0.0393(4) Uani 1 1 d . . . . .
N3 N 1.12959(14) 0.59502(11) 0.42269(10) 0.0313(3) Uani 1 1 d . . . . .
C1 C 0.7030(2) 0.6095(2) 0.11532(15) 0.0513(5) Uani 1 1 d . . . . .
H1C H 0.748152 0.582087 0.059769 0.062 Uiso 1 1 calc R U . . .
H1D H 0.679066 0.554740 0.149835 0.062 Uiso 1 1 calc R U . . .
C2 C 0.7979(2) 0.64157(17) 0.16756(12) 0.0408(4) Uani 1 1 d . . . . .
H2A H 0.877641 0.581234 0.182969 0.049 Uiso 1 1 calc R U . . .
H2B H 0.827179 0.692932 0.131819 0.049 Uiso 1 1 calc R U . . .
C3 C 0.6083(2) 0.78046(17) 0.22702(16) 0.0497(5) Uani 1 1 d . . . . .
H3A H 0.637632 0.831600 0.191040 0.060 Uiso 1 1 calc R U . . .
H3B H 0.565258 0.810872 0.282034 0.060 Uiso 1 1 calc R U . . .
C4 C 0.5090(2) 0.7523(2) 0.17668(15) 0.0522(6) Uani 1 1 d . . . . .
H4A H 0.474785 0.705064 0.214348 0.063 Uiso 1 1 calc R U . . .
H4B H 0.432722 0.814939 0.160368 0.063 Uiso 1 1 calc R U . . .
C5 C 0.78965(18) 0.67280(13) 0.32777(12) 0.0325(4) Uani 1 1 d . . . . .
C6 C 0.92989(17) 0.64075(14) 0.33327(11) 0.0317(4) Uani 1 1 d . . . . .
H6 H 0.984750 0.629097 0.281356 0.038 Uiso 1 1 calc R U . . .
C7 C 0.98886(16) 0.62594(13) 0.41676(11) 0.0280(3) Uani 1 1 d . . . . .
C8 C 0.90796(18) 0.64366(13) 0.49583(11) 0.0300(4) Uani 1 1 d . . . . .
C9 C 0.76685(19) 0.67237(15) 0.48959(12) 0.0368(4) Uani 1 1 d . . . . .
H9 H 0.711132 0.683533 0.541137 0.044 Uiso 1 1 calc R U . . .
C10 C 0.71219(18) 0.68375(16) 0.40898(13) 0.0386(4) Uani 1 1 d . . . . .
C11 C 0.9665(2) 0.63054(13) 0.58275(12) 0.0334(4) Uani 1 1 d . . . . .
C12 C 1.1101(2) 0.59808(14) 0.58240(12) 0.0349(4) Uani 1 1 d . . . . .
C13 C 1.18436(19) 0.58065(14) 0.50357(12) 0.0346(4) Uani 1 1 d . . . . .
H13 H 1.278473 0.557450 0.505908 0.041 Uiso 1 1 calc R U . . .
C14 C 1.21652(18) 0.56900(16) 0.34219(13) 0.0385(4) Uani 1 1 d . . . . .
H14 H 1.220547 0.504983 0.316007 0.046 Uiso 1 1 calc R U . . .
C15 C 1.2262(2) 0.65529(18) 0.27715(15) 0.0476(5) Uani 1 1 d . . . . .
H15A H 1.175311 0.726612 0.291438 0.057 Uiso 1 1 calc R U . . .
H15B H 1.233620 0.643751 0.213913 0.057 Uiso 1 1 calc R U . . .
C16 C 1.3443(2) 0.5931(2) 0.33370(17) 0.0538(6) Uani 1 1 d . . . . .
H16A H 1.422950 0.544109 0.304571 0.065 Uiso 1 1 calc R U . . .
H16B H 1.364639 0.626972 0.382098 0.065 Uiso 1 1 calc R U . . .
C17 C 1.1861(2) 0.58078(16) 0.66650(14) 0.0441(5) Uani 1 1 d . . . . .
F2 F 0.39094(11) 0.81702(12) 0.51666(9) 0.0569(4) Uani 1 1 d . . . . .
O4 O -0.01660(15) 0.88852(11) 0.33812(9) 0.0428(3) Uani 1 1 d . . . . .
O5 O -0.42387(17) 0.96800(19) 0.39697(13) 0.0778(6) Uani 1 1 d . . . . .
O6 O -0.25894(17) 0.93841(13) 0.29379(10) 0.0535(4) Uani 1 1 d . . . . .
H6A H -0.176600 0.925092 0.291856 0.080 Uiso 1 1 calc R U . . .
N4 N 0.50706(18) 0.75569(15) 0.83235(12) 0.0485(5) Uani 1 1 d . . . . .
H4C H 0.503170 0.696001 0.858973 0.058 Uiso 1 1 calc R U . . .
H4D H 0.567420 0.772704 0.860250 0.058 Uiso 1 1 calc R U . . .
N5 N 0.31592(15) 0.80106(13) 0.69596(10) 0.0357(4) Uani 1 1 d . . . . .
N6 N -0.14869(14) 0.89807(11) 0.60112(9) 0.0297(3) Uani 1 1 d . . . . .
C18 C 0.3720(2) 0.83902(17) 0.84039(13) 0.0454(5) Uani 1 1 d . . . . .
H18A H 0.378558 0.905773 0.817901 0.054 Uiso 1 1 calc R U . . .
H18B H 0.342502 0.843648 0.902959 0.054 Uiso 1 1 calc R U . . .
C19 C 0.2685(2) 0.81663(18) 0.78824(13) 0.0426(5) Uani 1 1 d . . . . .
H19A H 0.253326 0.754456 0.815334 0.051 Uiso 1 1 calc R U . . .
H19B H 0.182858 0.874772 0.790225 0.051 Uiso 1 1 calc R U . . .
C20 C 0.44729(18) 0.71474(17) 0.69027(14) 0.0434(5) Uani 1 1 d . . . . .
H20A H 0.475481 0.704197 0.627979 0.052 Uiso 1 1 calc R U . . .
H20B H 0.438361 0.650608 0.718017 0.052 Uiso 1 1 calc R U . . .
C21 C 0.5522(2) 0.7404(2) 0.73714(16) 0.0508(5) Uani 1 1 d . . . . .
H21A H 0.639067 0.683783 0.733548 0.061 Uiso 1 1 calc R U . . .
H21B H 0.562887 0.803613 0.708645 0.061 Uiso 1 1 calc R U . . .
C22 C 0.22176(17) 0.81986(13) 0.63045(11) 0.0303(4) Uani 1 1 d . . . . .
C23 C 0.26152(17) 0.82608(14) 0.53897(12) 0.0334(4) Uani 1 1 d . . . . .
C24 C 0.17461(19) 0.84476(14) 0.47151(12) 0.0335(4) Uani 1 1 d . . . . .
H24 H 0.207305 0.841950 0.412365 0.040 Uiso 1 1 calc R U . . .
C25 C 0.03501(17) 0.86838(12) 0.49097(11) 0.0275(3) Uani 1 1 d . . . . .
C26 C -0.01010(16) 0.87027(12) 0.58116(11) 0.0264(3) Uani 1 1 d . . . . .
C27 C 0.08413(17) 0.84266(13) 0.64959(11) 0.0289(3) Uani 1 1 d . . . . .
H27 H 0.053452 0.839626 0.708955 0.035 Uiso 1 1 calc R U . . .
C28 C -0.05876(18) 0.89193(13) 0.41897(11) 0.0301(4) Uani 1 1 d . . . . .
C29 C -0.19826(18) 0.91815(14) 0.44588(12) 0.0341(4) Uani 1 1 d . . . . .
C30 C -0.23688(18) 0.92003(14) 0.53491(12) 0.0341(4) Uani 1 1 d . . . . .
H30 H -0.328755 0.937375 0.550339 0.041 Uiso 1 1 calc R U . . .
C31 C -0.19737(18) 0.89755(16) 0.69437(12) 0.0357(4) Uani 1 1 d . . . . .
H31 H -0.186785 0.828706 0.724453 0.043 Uiso 1 1 calc R U . . .
C32 C -0.3205(2) 0.98562(19) 0.72148(15) 0.0490(5) Uani 1 1 d . . . . .
H32A H -0.383134 0.969746 0.765683 0.059 Uiso 1 1 calc R U . . .
H32B H -0.362678 1.040740 0.676032 0.059 Uiso 1 1 calc R U . . .
C33 C -0.18396(19) 0.97679(17) 0.75188(13) 0.0417(4) Uani 1 1 d . . . . .
H33A H -0.143645 1.026434 0.724676 0.050 Uiso 1 1 calc R U . . .
H33B H -0.164109 0.955415 0.814359 0.050 Uiso 1 1 calc R U . . .
C34 C -0.3042(2) 0.94343(17) 0.37756(14) 0.0455(5) Uani 1 1 d . . . . .
O7 O 1.27649(15) 0.58573(14) 0.00575(13) 0.0626(5) Uani 1 1 d . . . . .
O8 O 1.34506(17) 0.71467(16) 0.03002(14) 0.0693(5) Uani 1 1 d . . . . .
O9 O 0.81203(17) 0.71957(15) -0.13599(11) 0.0601(4) Uani 1 1 d . . . . .
O10 O 0.65014(15) 0.82333(15) -0.04941(13) 0.0649(5) Uani 1 1 d . . . . .
C35 C 1.25588(19) 0.67808(17) 0.01757(13) 0.0422(5) Uani 1 1 d . . . . .
C36 C 1.11030(19) 0.75399(16) 0.01942(13) 0.0384(4) Uani 1 1 d . . . . .
C37 C 1.01306(18) 0.73525(15) -0.02827(12) 0.0352(4) Uani 1 1 d . . . . .
H37 H 1.038010 0.677369 -0.062118 0.042 Uiso 1 1 calc R U . . .
C38 C 0.87867(18) 0.80309(15) -0.02526(12) 0.0374(4) Uani 1 1 d . . . . .
C39 C 0.8440(2) 0.88863(19) 0.02471(18) 0.0570(6) Uani 1 1 d . . . . .
H39 H 0.754482 0.934310 0.027306 0.068 Uiso 1 1 calc R U . . .
C40 C 0.9418(3) 0.9073(2) 0.0713(2) 0.0729(8) Uani 1 1 d . . . . .
H40 H 0.917300 0.965024 0.105413 0.087 Uiso 1 1 calc R U . . .
C41 C 1.0745(3) 0.8409(2) 0.06726(18) 0.0588(6) Uani 1 1 d . . . . .
H41 H 1.140186 0.854917 0.096975 0.071 Uiso 1 1 calc R U . . .
C42 C 0.77484(19) 0.77931(17) -0.07536(14) 0.0415(4) Uani 1 1 d . . . . .
O11 O 0.1384(7) 0.4944(3) 0.1502(4) 0.0908(18) Uani 0.759(17) 1 d . U P A 1
H11A H 0.152471 0.430017 0.145806 0.136 Uiso 0.759(17) 1 d R U P A 1
H11B H 0.181751 0.511577 0.105446 0.136 Uiso 0.759(17) 1 d R U P A 1
O11A O 0.082(2) 0.4981(13) 0.098(3) 0.141(10) Uani 0.241(17) 1 d . U P A 2
H11C H 0.111253 0.431725 0.105758 0.212 Uiso 0.241(17) 1 d R U P A 2
H11D H 0.144903 0.512075 0.067128 0.212 Uiso 0.241(17) 1 d R U P A 2
O12 O 0.48866(19) 0.44871(15) 0.11318(14) 0.0727(6) Uani 1 1 d . . . . .
H12A H 0.554304 0.435440 0.077876 0.109 Uiso 1 1 d R U . . .
H12B H 0.412564 0.486110 0.097496 0.109 Uiso 1 1 d R U . . .
O13 O 0.4809(5) 0.9614(4) 0.0567(4) 0.115(2) Uani 0.5 1 d . . P . .
H13A H 0.549793 0.930568 0.027510 0.172 Uiso 0.5 1 d R U P . .
H13B H 0.462613 1.028028 0.046790 0.172 Uiso 0.5 1 d R U P . .

loop_
_atom_site_aniso_label
_atom_site_aniso_U_11
_atom_site_aniso_U_22
_atom_site_aniso_U_33
_atom_site_aniso_U_23
_atom_site_aniso_U_13
_atom_site_aniso_U_12
F1 0.0248(6) 0.1087(12) 0.0618(8) -0.0320(8) 0.0028(5) -0.0173(7)
O1 0.0565(9) 0.0581(9) 0.0297(7) -0.0082(6) 0.0023(6) -0.0217(7)
O2 0.0785(12) 0.0616(10) 0.0366(8) 0.0044(7) -0.0194(7) -0.0280(9)
O3 0.0601(11) 0.0753(12) 0.0627(11) 0.0076(8) -0.0309(8) -0.0296(9)
N1 0.0396(9) 0.0742(13) 0.0380(8) -0.0012(8) -0.0107(7) -0.0304(9)
N2 0.0338(8) 0.0418(9) 0.0362(8) -0.0102(6) -0.0095(6) -0.0027(7)
N3 0.0256(7) 0.0328(7) 0.0353(7) -0.0002(6) -0.0036(6) -0.0103(6)
C1 0.0534(13) 0.0643(14) 0.0389(10) -0.0154(9) -0.0051(9) -0.0207(11)
C2 0.0352(10) 0.0542(12) 0.0311(9) -0.0018(8) -0.0039(7) -0.0131(9)
C3 0.0384(11) 0.0473(12) 0.0560(12) -0.0120(9) -0.0187(9) -0.0010(9)
C4 0.0333(10) 0.0777(16) 0.0455(11) -0.0070(11) -0.0085(8) -0.0174(10)
C5 0.0312(9) 0.0305(8) 0.0356(9) -0.0056(7) -0.0071(7) -0.0087(7)
C6 0.0306(9) 0.0346(9) 0.0305(8) -0.0009(7) -0.0019(6) -0.0124(7)
C7 0.0272(8) 0.0251(8) 0.0322(8) -0.0009(6) -0.0040(6) -0.0094(6)
C8 0.0322(9) 0.0289(8) 0.0307(8) -0.0030(6) -0.0018(6) -0.0125(7)
C9 0.0322(9) 0.0420(10) 0.0365(9) -0.0120(7) 0.0045(7) -0.0123(8)
C10 0.0246(8) 0.0444(10) 0.0451(10) -0.0134(8) -0.0006(7) -0.0076(7)
C11 0.0448(10) 0.0275(8) 0.0305(8) -0.0028(6) -0.0034(7) -0.0151(7)
C12 0.0441(10) 0.0302(9) 0.0344(9) 0.0015(7) -0.0102(7) -0.0173(8)
C13 0.0323(9) 0.0313(9) 0.0414(9) 0.0022(7) -0.0091(7) -0.0126(7)
C14 0.0307(9) 0.0407(10) 0.0426(10) -0.0053(8) 0.0044(7) -0.0111(8)
C15 0.0420(11) 0.0525(12) 0.0457(11) 0.0008(9) 0.0070(9) -0.0160(9)
C16 0.0308(10) 0.0661(14) 0.0634(14) 0.0003(11) 0.0041(9) -0.0178(10)
C17 0.0558(13) 0.0378(10) 0.0437(11) 0.0048(8) -0.0183(9) -0.0215(9)
F2 0.0263(6) 0.0918(10) 0.0512(7) -0.0088(7) 0.0063(5) -0.0195(6)
O4 0.0479(8) 0.0514(8) 0.0304(6) -0.0006(6) -0.0060(6) -0.0188(7)
O5 0.0381(9) 0.1216(17) 0.0701(12) -0.0090(11) -0.0242(8) -0.0194(10)
O6 0.0592(10) 0.0613(10) 0.0403(8) 0.0019(7) -0.0227(7) -0.0192(8)
N4 0.0427(10) 0.0568(11) 0.0526(10) 0.0096(8) -0.0254(8) -0.0246(8)
N5 0.0232(7) 0.0457(9) 0.0355(8) -0.0071(6) -0.0068(6) -0.0069(6)
N6 0.0249(7) 0.0337(7) 0.0299(7) -0.0012(5) -0.0019(5) -0.0096(6)
C18 0.0491(12) 0.0516(12) 0.0362(10) -0.0014(8) -0.0140(8) -0.0169(10)
C19 0.0323(9) 0.0574(12) 0.0363(9) -0.0033(8) -0.0069(7) -0.0125(9)
C20 0.0265(9) 0.0500(11) 0.0494(11) -0.0121(9) -0.0096(8) -0.0045(8)
C21 0.0277(9) 0.0669(14) 0.0585(13) -0.0033(11) -0.0128(9) -0.0160(9)
C22 0.0266(8) 0.0302(8) 0.0337(8) -0.0033(6) -0.0060(6) -0.0084(6)
C23 0.0224(8) 0.0382(9) 0.0385(9) -0.0081(7) 0.0023(6) -0.0086(7)
C24 0.0351(9) 0.0368(9) 0.0286(8) -0.0044(7) 0.0026(7) -0.0127(7)
C25 0.0284(8) 0.0244(8) 0.0298(8) -0.0012(6) -0.0037(6) -0.0089(6)
C26 0.0246(8) 0.0247(7) 0.0297(8) 0.0008(6) -0.0035(6) -0.0086(6)
C27 0.0264(8) 0.0320(8) 0.0276(7) -0.0008(6) -0.0027(6) -0.0094(7)
C28 0.0381(9) 0.0240(8) 0.0296(8) -0.0002(6) -0.0060(7) -0.0120(7)
C29 0.0331(9) 0.0326(9) 0.0380(9) 0.0015(7) -0.0130(7) -0.0122(7)
C30 0.0270(8) 0.0340(9) 0.0415(9) -0.0002(7) -0.0078(7) -0.0106(7)
C31 0.0291(9) 0.0451(10) 0.0334(9) 0.0018(7) 0.0012(7) -0.0152(8)
C32 0.0295(9) 0.0667(14) 0.0462(11) -0.0120(10) 0.0023(8) -0.0101(9)
C33 0.0379(10) 0.0526(12) 0.0358(9) -0.0040(8) 0.0011(7) -0.0173(9)
C34 0.0457(12) 0.0483(11) 0.0432(11) -0.0008(9) -0.0178(9) -0.0150(9)
O7 0.0361(8) 0.0573(10) 0.0920(13) -0.0132(9) -0.0089(8) -0.0105(7)
O8 0.0391(9) 0.0835(13) 0.0938(14) 0.0046(10) -0.0269(9) -0.0304(9)
O9 0.0554(10) 0.0747(11) 0.0571(10) -0.0118(8) -0.0162(8) -0.0273(9)
O10 0.0317(8) 0.0769(12) 0.0854(13) -0.0035(10) -0.0137(8) -0.0169(8)
C35 0.0329(10) 0.0548(12) 0.0406(10) 0.0011(8) -0.0103(8) -0.0169(9)
C36 0.0321(9) 0.0452(11) 0.0397(9) 0.0021(8) -0.0089(7) -0.0157(8)
C37 0.0303(9) 0.0431(10) 0.0343(9) -0.0008(7) -0.0059(7) -0.0151(8)
C38 0.0303(9) 0.0447(10) 0.0383(9) 0.0031(8) -0.0064(7) -0.0152(8)
C39 0.0381(11) 0.0494(13) 0.0772(16) -0.0164(11) -0.0103(10) -0.0033(9)
C40 0.0583(15) 0.0613(16) 0.096(2) -0.0380(15) -0.0188(14) -0.0061(12)
C41 0.0512(13) 0.0600(14) 0.0716(15) -0.0166(12) -0.0222(11) -0.0211(11)
C42 0.0330(9) 0.0470(11) 0.0458(11) 0.0097(9) -0.0124(8) -0.0170(8)
O11 0.118(3) 0.077(2) 0.085(3) -0.0288(18) 0.033(2) -0.044(2)
O11A 0.092(11) 0.117(9) 0.19(2) -0.013(11) 0.074(12) -0.018(7)
O12 0.0557(10) 0.0664(11) 0.0763(12) 0.0182(9) -0.0026(9) -0.0029(8)
O13 0.102(4) 0.087(3) 0.110(4) 0.015(3) 0.023(3) 0.013(3)

loop_
_atom_type_symbol
_atom_type_description
_atom_type_scat_dispersion_real
_atom_type_scat_dispersion_imag
_atom_type_scat_source
C C 0.0033 0.0016 'International Tables Vol C Tables 4.2.6.8 and 6.1.1.4'
H H 0.0000 0.0000 'International Tables Vol C Tables 4.2.6.8 and 6.1.1.4'
F F 0.0171 0.0103 'International Tables Vol C Tables 4.2.6.8 and 6.1.1.4'
N N 0.0061 0.0033 'International Tables Vol C Tables 4.2.6.8 and 6.1.1.4'
O O 0.0106 0.0060 'International Tables Vol C Tables 4.2.6.8 and 6.1.1.4'

loop_
_geom_angle_atom_site_label_1
_geom_angle_atom_site_label_2
_geom_angle_atom_site_label_3
_geom_angle
_geom_angle_site_symmetry_1
_geom_angle_site_symmetry_3
_geom_angle_publ_flag
C17 O2 H2 109.5 . . ?
H1A N1 H1B 107.8 . . ?
C1 N1 H1A 109.1 . . ?
C1 N1 H1B 109.1 . . ?
C4 N1 H1A 109.1 . . ?
C4 N1 H1B 109.1 . . ?
C4 N1 C1 112.47(16) . . ?
C2 N2 C3 111.68(16) . . ?
C5 N2 C2 122.14(15) . . ?
C5 N2 C3 119.78(15) . . ?
C7 N3 C14 119.67(14) . . ?
C13 N3 C7 119.64(15) . . ?
C13 N3 C14 120.44(15) . . ?
N1 C1 H1C 109.7 . . ?
N1 C1 H1D 109.7 . . ?
N1 C1 C2 110.00(18) . . ?
H1C C1 H1D 108.2 . . ?
C2 C1 H1C 109.7 . . ?
C2 C1 H1D 109.7 . . ?
N2 C2 C1 108.03(16) . . ?
N2 C2 H2A 110.1 . . ?
N2 C2 H2B 110.1 . . ?
C1 C2 H2A 110.1 . . ?
C1 C2 H2B 110.1 . . ?
H2A C2 H2B 108.4 . . ?
N2 C3 H3A 109.9 . . ?
N2 C3 H3B 109.9 . . ?
N2 C3 C4 109.01(18) . . ?
H3A C3 H3B 108.3 . . ?
C4 C3 H3A 109.9 . . ?
C4 C3 H3B 109.9 . . ?
N1 C4 C3 109.48(17) . . ?
N1 C4 H4A 109.8 . . ?
N1 C4 H4B 109.8 . . ?
C3 C4 H4A 109.8 . . ?
C3 C4 H4B 109.8 . . ?
H4A C4 H4B 108.2 . . ?
N2 C5 C6 122.91(16) . . ?
N2 C5 C10 119.55(16) . . ?
C6 C5 C10 117.32(16) . . ?
C5 C6 H6 119.9 . . ?
C5 C6 C7 120.23(16) . . ?
C7 C6 H6 119.9 . . ?
N3 C7 C6 120.53(15) . . ?
N3 C7 C8 118.65(15) . . ?
C6 C7 C8 120.81(16) . . ?
C7 C8 C9 118.36(15) . . ?
C7 C8 C11 121.79(16) . . ?
C9 C8 C11 119.84(16) . . ?
C8 C9 H9 120.0 . . ?
C10 C9 C8 120.00(16) . . ?
C10 C9 H9 120.0 . . ?
F1 C10 C5 117.82(17) . . ?
C9 C10 F1 119.02(17) . . ?
C9 C10 C5 123.09(17) . . ?
O1 C11 C8 121.49(17) . . ?
O1 C11 C12 122.85(16) . . ?
C12 C11 C8 115.65(16) . . ?
C11 C12 C17 122.26(17) . . ?
C13 C12 C11 120.23(16) . . ?
C13 C12 C17 117.51(18) . . ?
N3 C13 C12 124.00(17) . . ?
N3 C13 H13 118.0 . . ?
C12 C13 H13 118.0 . . ?
N3 C14 H14 115.7 . . ?
N3 C14 C15 119.05(16) . . ?
N3 C14 C16 119.14(18) . . ?
C15 C14 H14 115.7 . . ?
C15 C14 C16 60.39(14) . . ?
C16 C14 H14 115.7 . . ?
C14 C15 H15A 117.8 . . ?
C14 C15 H15B 117.8 . . ?
C14 C15 C16 59.83(14) . . ?
H15A C15 H15B 114.9 . . ?
C16 C15 H15A 117.8 . . ?
C16 C15 H15B 117.8 . . ?
C14 C16 C15 59.78(14) . . ?
C14 C16 H16A 117.8 . . ?
C14 C16 H16B 117.8 . . ?
C15 C16 H16A 117.8 . . ?
C15 C16 H16B 117.8 . . ?
H16A C16 H16B 114.9 . . ?
O2 C17 C12 115.29(19) . . ?
O3 C17 O2 121.22(19) . . ?
O3 C17 C12 123.5(2) . . ?
C34 O6 H6A 109.5 . . ?
H4C N4 H4D 108.0 . . ?
C18 N4 H4C 109.3 . . ?
C18 N4 H4D 109.3 . . ?
C18 N4 C21 111.45(15) . . ?
C21 N4 H4C 109.3 . . ?
C21 N4 H4D 109.3 . . ?
C19 N5 C20 111.22(15) . . ?
C22 N5 C19 119.07(14) . . ?
C22 N5 C20 120.40(15) . . ?
C26 N6 C31 119.65(13) . . ?
C30 N6 C26 120.26(14) . . ?
C30 N6 C31 119.99(14) . . ?
N4 C18 H18A 109.5 . . ?
N4 C18 H18B 109.5 . . ?
N4 C18 C19 110.92(17) . . ?
H18A C18 H18B 108.0 . . ?
C19 C18 H18A 109.5 . . ?
C19 C18 H18B 109.5 . . ?
N5 C19 C18 110.27(16) . . ?
N5 C19 H19A 109.6 . . ?
N5 C19 H19B 109.6 . . ?
C18 C19 H19A 109.6 . . ?
C18 C19 H19B 109.6 . . ?
H19A C19 H19B 108.1 . . ?
N5 C20 H20A 109.8 . . ?
N5 C20 H20B 109.8 . . ?
N5 C20 C21 109.57(17) . . ?
H20A C20 H20B 108.2 . . ?
C21 C20 H20A 109.8 . . ?
C21 C20 H20B 109.8 . . ?
N4 C21 C20 108.73(17) . . ?
N4 C21 H21A 109.9 . . ?
N4 C21 H21B 109.9 . . ?
C20 C21 H21A 109.9 . . ?
C20 C21 H21B 109.9 . . ?
H21A C21 H21B 108.3 . . ?
N5 C22 C23 120.28(15) . . ?
N5 C22 C27 123.08(15) . . ?
C27 C22 C23 116.39(15) . . ?
F2 C23 C22 119.04(15) . . ?
F2 C23 C24 117.55(16) . . ?
C24 C23 C22 123.36(15) . . ?
C23 C24 H24 120.0 . . ?
C23 C24 C25 120.00(15) . . ?
C25 C24 H24 120.0 . . ?
C24 C25 C28 120.14(15) . . ?
C26 C25 C24 118.28(15) . . ?
C26 C25 C28 121.56(15) . . ?
N6 C26 C25 118.77(14) . . ?
N6 C26 C27 121.06(14) . . ?
C25 C26 C27 120.16(14) . . ?
C22 C27 C26 121.45(15) . . ?
C22 C27 H27 119.3 . . ?
C26 C27 H27 119.3 . . ?
O4 C28 C25 120.91(16) . . ?
O4 C28 C29 123.45(16) . . ?
C29 C28 C25 115.64(15) . . ?
C28 C29 C34 120.45(17) . . ?
C30 C29 C28 120.38(15) . . ?
C30 C29 C34 119.18(17) . . ?
N6 C30 C29 123.36(16) . . ?
N6 C30 H30 118.3 . . ?
C29 C30 H30 118.3 . . ?
N6 C31 H31 116.0 . . ?
N6 C31 C32 118.37(16) . . ?
N6 C31 C33 118.82(15) . . ?
C32 C31 H31 116.0 . . ?
C32 C31 C33 60.24(14) . . ?
C33 C31 H31 116.0 . . ?
C31 C32 H32A 117.8 . . ?
C31 C32 H32B 117.8 . . ?
C31 C32 C33 60.15(13) . . ?
H32A C32 H32B 114.9 . . ?
C33 C32 H32A 117.8 . . ?
C33 C32 H32B 117.8 . . ?
C31 C33 C32 59.62(13) . . ?
C31 C33 H33A 117.8 . . ?
C31 C33 H33B 117.8 . . ?
C32 C33 H33A 117.8 . . ?
C32 C33 H33B 117.8 . . ?
H33A C33 H33B 114.9 . . ?
O5 C34 O6 121.55(19) . . ?
O5 C34 C29 122.9(2) . . ?
O6 C34 C29 115.54(18) . . ?
O7 C35 O8 125.2(2) . . ?
O7 C35 C36 118.33(17) . . ?
O8 C35 C36 116.4(2) . . ?
C37 C36 C35 119.67(18) . . ?
C41 C36 C35 120.29(18) . . ?
C41 C36 C37 120.04(19) . . ?
C36 C37 H37 120.0 . . ?
C38 C37 C36 120.06(18) . . ?
C38 C37 H37 120.0 . . ?
C37 C38 C42 118.96(18) . . ?
C39 C38 C37 119.07(18) . . ?
C39 C38 C42 121.96(18) . . ?
C38 C39 H39 119.7 . . ?
C38 C39 C40 120.5(2) . . ?
C40 C39 H39 119.7 . . ?
C39 C40 H40 119.9 . . ?
C41 C40 C39 120.2(2) . . ?
C41 C40 H40 119.9 . . ?
C36 C41 C40 120.1(2) . . ?
C36 C41 H41 120.0 . . ?
C40 C41 H41 120.0 . . ?
O9 C42 O10 124.17(19) . . ?
O9 C42 C38 119.86(18) . . ?
O10 C42 C38 116.0(2) . . ?
H11A O11 H11B 104.5 . . ?
H11C O11A H11D 104.5 . . ?
H12A O12 H12B 121.3 . . ?
H13A O13 H13B 108.9 . . ?

loop_
_geom_bond_atom_site_label_1
_geom_bond_atom_site_label_2
_geom_bond_distance
_geom_bond_site_symmetry_2
_geom_bond_publ_flag
F1 C10 1.347(2) . ?
O1 C11 1.267(2) . ?
O2 H2 0.8200 . ?
O2 C17 1.324(3) . ?
O3 C17 1.195(3) . ?
N1 H1A 0.8900 . ?
N1 H1B 0.8900 . ?
N1 C1 1.499(3) . ?
N1 C4 1.474(3) . ?
N2 C2 1.440(2) . ?
N2 C3 1.469(3) . ?
N2 C5 1.383(2) . ?
N3 C7 1.397(2) . ?
N3 C13 1.346(2) . ?
N3 C14 1.459(2) . ?
C1 H1C 0.9700 . ?
C1 H1D 0.9700 . ?
C1 C2 1.512(3) . ?
C2 H2A 0.9700 . ?
C2 H2B 0.9700 . ?
C3 H3A 0.9700 . ?
C3 H3B 0.9700 . ?
C3 C4 1.502(3) . ?
C4 H4A 0.9700 . ?
C4 H4B 0.9700 . ?
C5 C6 1.390(2) . ?
C5 C10 1.411(3) . ?
C6 H6 0.9300 . ?
C6 C7 1.401(2) . ?
C7 C8 1.402(2) . ?
C8 C9 1.404(3) . ?
C8 C11 1.449(2) . ?
C9 H9 0.9300 . ?
C9 C10 1.347(3) . ?
C11 C12 1.418(3) . ?
C12 C13 1.366(3) . ?
C12 C17 1.495(3) . ?
C13 H13 0.9300 . ?
C14 H14 0.9800 . ?
C14 C15 1.491(3) . ?
C14 C16 1.491(3) . ?
C15 H15A 0.9700 . ?
C15 H15B 0.9700 . ?
C15 C16 1.500(3) . ?
C16 H16A 0.9700 . ?
C16 H16B 0.9700 . ?
F2 C23 1.347(2) . ?
O4 C28 1.264(2) . ?
O5 C34 1.207(3) . ?
O6 H6A 0.8200 . ?
O6 C34 1.314(3) . ?
N4 H4C 0.8900 . ?
N4 H4D 0.8900 . ?
N4 C18 1.482(3) . ?
N4 C21 1.486(3) . ?
N5 C19 1.450(2) . ?
N5 C20 1.472(2) . ?
N5 C22 1.385(2) . ?
N6 C26 1.392(2) . ?
N6 C30 1.345(2) . ?
N6 C31 1.459(2) . ?
C18 H18A 0.9700 . ?
C18 H18B 0.9700 . ?
C18 C19 1.513(3) . ?
C19 H19A 0.9700 . ?
C19 H19B 0.9700 . ?
C20 H20A 0.9700 . ?
C20 H20B 0.9700 . ?
C20 C21 1.504(3) . ?
C21 H21A 0.9700 . ?
C21 H21B 0.9700 . ?
C22 C23 1.413(2) . ?
C22 C27 1.387(2) . ?
C23 C24 1.355(3) . ?
C24 H24 0.9300 . ?
C24 C25 1.406(2) . ?
C25 C26 1.404(2) . ?
C25 C28 1.449(2) . ?
C26 C27 1.407(2) . ?
C27 H27 0.9300 . ?
C28 C29 1.424(3) . ?
C29 C30 1.371(3) . ?
C29 C34 1.493(2) . ?
C30 H30 0.9300 . ?
C31 H31 0.9800 . ?
C31 C32 1.489(3) . ?
C31 C33 1.497(3) . ?
C32 H32A 0.9700 . ?
C32 H32B 0.9700 . ?
C32 C33 1.498(3) . ?
C33 H33A 0.9700 . ?
C33 H33B 0.9700 . ?
O7 C35 1.234(3) . ?
O8 C35 1.242(2) . ?
O9 C42 1.231(3) . ?
O10 C42 1.287(3) . ?
C35 C36 1.518(3) . ?
C36 C37 1.394(2) . ?
C36 C41 1.371(3) . ?
C37 H37 0.9300 . ?
C37 C38 1.392(3) . ?
C38 C39 1.375(3) . ?
C38 C42 1.508(3) . ?
C39 H39 0.9300 . ?
C39 C40 1.390(3) . ?
C40 H40 0.9300 . ?
C40 C41 1.372(4) . ?
C41 H41 0.9300 . ?
O11 H11A 0.8501 . ?
O11 H11B 0.8499 . ?
O11A H11C 0.8501 . ?
O11A H11D 0.8499 . ?
O12 H12A 0.8201 . ?
O12 H12B 0.8201 . ?
O13 H13A 0.8200 . ?
O13 H13B 0.8643 . ?

loop_
_geom_hbond_atom_site_label_D
_geom_hbond_atom_site_label_H
_geom_hbond_atom_site_label_A
_geom_hbond_distance_DH
_geom_hbond_distance_HA
_geom_hbond_distance_DA
_geom_hbond_angle_DHA
_geom_hbond_site_symmetry_A
_geom_hbond_publ_flag
O2 H2 O1 0.82 1.80 2.558(2) 153.7 . yes
N1 H1A O10 0.89 1.98 2.848(3) 163.9 . yes
N1 H1B O8 0.89 1.85 2.635(2) 146.6 1_455 yes
O6 H6A O4 0.82 1.75 2.517(2) 154.6 . yes
N4 H4C O12 0.89 1.96 2.831(3) 165.1 2_666 yes
N4 H4D O10 0.89 1.96 2.815(2) 161.0 1_556 yes
C20 H20A F2 0.97 2.17 2.837(3) 124.5 . yes
O11 H11A O9 0.85 1.97 2.817(4) 179.1 2_665 yes
O11A H11C O9 0.85 1.96 2.808(16) 173.9 2_665 yes
O12 H12A O7 0.82 2.06 2.877(3) 174.2 2_765 yes
O12 H12B O7 0.82 2.08 2.840(3) 153.2 1_455 yes
O13 H13A O10 0.82 1.91 2.662(5) 151.3 . yes
O13 H13B O10 0.86 1.96 2.774(5) 155.6 2_675 yes

loop_
_geom_torsion_atom_site_label_1
_geom_torsion_atom_site_label_2
_geom_torsion_atom_site_label_3
_geom_torsion_atom_site_label_4
_geom_torsion
_geom_torsion_site_symmetry_1
_geom_torsion_site_symmetry_2
_geom_torsion_site_symmetry_3
_geom_torsion_site_symmetry_4
_geom_torsion_publ_flag
O1 C11 C12 C13 179.82(16) . . . . ?
O1 C11 C12 C17 0.3(3) . . . . ?
N1 C1 C2 N2 57.1(2) . . . . ?
N2 C3 C4 N1 -57.0(3) . . . . ?
N2 C5 C6 C7 -177.87(16) . . . . ?
N2 C5 C10 F1 2.8(3) . . . . ?
N2 C5 C10 C9 179.86(18) . . . . ?
N3 C7 C8 C9 -178.55(15) . . . . ?
N3 C7 C8 C11 -0.1(2) . . . . ?
N3 C14 C15 C16 109.0(2) . . . . ?
N3 C14 C16 C15 -108.8(2) . . . . ?
C1 N1 C4 C3 54.6(3) . . . . ?
C2 N2 C3 C4 63.3(2) . . . . ?
C2 N2 C5 C6 16.5(3) . . . . ?
C2 N2 C5 C10 -157.93(18) . . . . ?
C3 N2 C2 C1 -62.8(2) . . . . ?
C3 N2 C5 C6 -133.1(2) . . . . ?
C3 N2 C5 C10 52.5(3) . . . . ?
C4 N1 C1 C2 -54.9(2) . . . . ?
C5 N2 C2 C1 145.49(19) . . . . ?
C5 N2 C3 C4 -144.20(19) . . . . ?
C5 C6 C7 N3 -179.20(15) . . . . ?
C5 C6 C7 C8 -0.4(3) . . . . ?
C6 C5 C10 F1 -171.88(17) . . . . ?
C6 C5 C10 C9 5.2(3) . . . . ?
C6 C7 C8 C9 2.6(2) . . . . ?
C6 C7 C8 C11 -178.96(16) . . . . ?
C7 N3 C13 C12 -2.4(3) . . . . ?
C7 N3 C14 C15 76.2(2) . . . . ?
C7 N3 C14 C16 146.45(18) . . . . ?
C7 C8 C9 C10 -1.0(3) . . . . ?
C7 C8 C11 O1 179.37(16) . . . . ?
C7 C8 C11 C12 -0.4(2) . . . . ?
C8 C9 C10 F1 174.00(17) . . . . ?
C8 C9 C10 C5 -3.0(3) . . . . ?
C8 C11 C12 C13 -0.4(2) . . . . ?
C8 C11 C12 C17 -179.85(15) . . . . ?
C9 C8 C11 O1 -2.2(3) . . . . ?
C9 C8 C11 C12 177.97(16) . . . . ?
C10 C5 C6 C7 -3.4(3) . . . . ?
C11 C8 C9 C10 -179.43(17) . . . . ?
C11 C12 C13 N3 1.9(3) . . . . ?
C11 C12 C17 O2 -2.5(3) . . . . ?
C11 C12 C17 O3 177.86(19) . . . . ?
C13 N3 C7 C6 -179.64(15) . . . . ?
C13 N3 C7 C8 1.5(2) . . . . ?
C13 N3 C14 C15 -109.7(2) . . . . ?
C13 N3 C14 C16 -39.4(3) . . . . ?
C13 C12 C17 O2 178.02(16) . . . . ?
C13 C12 C17 O3 -1.6(3) . . . . ?
C14 N3 C7 C6 -5.5(2) . . . . ?
C14 N3 C7 C8 175.70(15) . . . . ?
C14 N3 C13 C12 -176.59(16) . . . . ?
C17 C12 C13 N3 -178.64(16) . . . . ?
F2 C23 C24 C25 -171.75(16) . . . . ?
O4 C28 C29 C30 179.79(16) . . . . ?
O4 C28 C29 C34 0.1(3) . . . . ?
N4 C18 C19 N5 -54.5(2) . . . . ?
N5 C20 C21 N4 59.7(2) . . . . ?
N5 C22 C23 F2 -2.2(3) . . . . ?
N5 C22 C23 C24 -179.67(17) . . . . ?
N5 C22 C27 C26 174.37(15) . . . . ?
N6 C26 C27 C22 -176.77(15) . . . . ?
N6 C31 C32 C33 -108.81(18) . . . . ?
N6 C31 C33 C32 108.06(19) . . . . ?
C18 N4 C21 C20 -57.4(2) . . . . ?
C19 N5 C20 C21 -61.4(2) . . . . ?
C19 N5 C22 C23 167.18(17) . . . . ?
C19 N5 C22 C27 -6.9(3) . . . . ?
C20 N5 C19 C18 58.1(2) . . . . ?
C20 N5 C22 C23 -49.1(2) . . . . ?
C20 N5 C22 C27 136.85(19) . . . . ?
C21 N4 C18 C19 55.0(2) . . . . ?
C22 N5 C19 C18 -155.13(17) . . . . ?
C22 N5 C20 C21 152.33(18) . . . . ?
C22 C23 C24 C25 5.7(3) . . . . ?
C23 C22 C27 C26 0.1(3) . . . . ?
C23 C24 C25 C26 -1.0(3) . . . . ?
C23 C24 C25 C28 177.86(16) . . . . ?
C24 C25 C26 N6 177.20(14) . . . . ?
C24 C25 C26 C27 -3.9(2) . . . . ?
C24 C25 C28 O4 2.2(2) . . . . ?
C24 C25 C28 C29 -178.00(15) . . . . ?
C25 C26 C27 C22 4.4(3) . . . . ?
C25 C28 C29 C30 0.0(2) . . . . ?
C25 C28 C29 C34 -179.72(15) . . . . ?
C26 N6 C30 C29 -0.9(3) . . . . ?
C26 N6 C31 C32 137.73(18) . . . . ?
C26 N6 C31 C33 68.0(2) . . . . ?
C26 C25 C28 O4 -179.01(15) . . . . ?
C26 C25 C28 C29 0.8(2) . . . . ?
C27 C22 C23 F2 172.22(16) . . . . ?
C27 C22 C23 C24 -5.2(3) . . . . ?
C28 C25 C26 N6 -1.6(2) . . . . ?
C28 C25 C26 C27 177.28(15) . . . . ?
C28 C29 C30 N6 0.1(3) . . . . ?
C28 C29 C34 O5 -178.6(2) . . . . ?
C28 C29 C34 O6 0.7(3) . . . . ?
C30 N6 C26 C25 1.7(2) . . . . ?
C30 N6 C26 C27 -177.23(15) . . . . ?
C30 N6 C31 C32 -45.7(2) . . . . ?
C30 N6 C31 C33 -115.44(19) . . . . ?
C30 C29 C34 O5 1.7(3) . . . . ?
C30 C29 C34 O6 -179.01(17) . . . . ?
C31 N6 C26 C25 178.20(15) . . . . ?
C31 N6 C26 C27 -0.7(2) . . . . ?
C31 N6 C30 C29 -177.44(17) . . . . ?
C34 C29 C30 N6 179.79(17) . . . . ?
O7 C35 C36 C37 -28.0(3) . . . . ?
O7 C35 C36 C41 152.4(2) . . . . ?
O8 C35 C36 C37 153.4(2) . . . . ?
O8 C35 C36 C41 -26.2(3) . . . . ?
C35 C36 C37 C38 178.48(16) . . . . ?
C35 C36 C41 C40 -177.7(2) . . . . ?
C36 C37 C38 C39 0.4(3) . . . . ?
C36 C37 C38 C42 -178.29(16) . . . . ?
C37 C36 C41 C40 2.7(4) . . . . ?
C37 C38 C39 C40 0.2(4) . . . . ?
C37 C38 C42 O9 -19.5(3) . . . . ?
C37 C38 C42 O10 159.42(18) . . . . ?
C38 C39 C40 C41 0.6(5) . . . . ?
C39 C38 C42 O9 161.8(2) . . . . ?
C39 C38 C42 O10 -19.3(3) . . . . ?
C39 C40 C41 C36 -2.1(5) . . . . ?
C41 C36 C37 C38 -1.9(3) . . . . ?
C42 C38 C39 C40 178.9(2) . . . . ?
